data_7713631
loop_
_publ_author_name
'Lin, Chuhao'
'Jin, Yujie'
'Sun, Jizeng'
'Ye, Zehua'
'Chen, Tao'
'Liu, Jiyong'
'Duttwyler, Simon'

_publ_section_title
;
 Regioselective B2--6 penta-iodination of the [CB11H12]-- monocarborane
 cluster by palladium catalysis
;
_journal_name_full 'Dalton Transactions'
_journal_paper_doi 10.1039/D3DT02275G
_journal_year 2023
_chemical_formula_moiety 'C H6 B11 I6, C8 H20 N'
_chemical_formula_sum 'C9 H26 B11 I6 N'
_chemical_formula_weight 1028.62
_space_group_crystal_system monoclinic
_space_group_IT_number 14
_space_group_name_Hall '-P 2ybc'
_space_group_name_H-M_alt 'P 1 21/c 1'
_atom_sites_solution_hydrogens geom
_atom_sites_solution_primary dual
_audit_creation_date 2022-11-13
_audit_creation_method
;
Olex2 1.5
(compiled 2022.04.07 svn.rca3783a0 for OlexSys, GUI svn.r6498)
;
_audit_update_record
;
2023-03-09 deposited with the CCDC.	2023-07-26 downloaded from the CCDC.
;
_cell_angle_alpha 90
_cell_angle_beta 90.216(2)
_cell_angle_gamma 90
_cell_formula_units_Z 4
_cell_length_a 9.4164(6)
_cell_length_b 16.9039(12)
_cell_length_c 17.2551(12)
_cell_measurement_reflns_used 9954
_cell_measurement_temperature 170.15
_cell_measurement_theta_max 30.03
_cell_measurement_theta_min 2.36
_cell_volume 2746.5(3)
_computing_cell_refinement 'SAINT V8.40B (Bruker Nano, Inc., 2019)'
_computing_data_collection 'Bruker Instrument Service vV6.2.14'
_computing_data_reduction 'SAINT V8.40B (Bruker Nano, Inc., 2019)'
_computing_molecular_graphics 'Olex2 1.5 (Dolomanov et al., 2009)'
_computing_publication_material 'Olex2 1.5 (Dolomanov et al., 2009)'
_computing_structure_refinement 'SHELXL 2018/3 (Sheldrick, 2015)'
_computing_structure_solution 'SHELXT 2018/2 (Sheldrick, 2018)'
_diffrn_ambient_temperature 170.15
_diffrn_measured_fraction_theta_full 0.993
_diffrn_measured_fraction_theta_max 0.994
_diffrn_measurement_device_type 'zju Bruker D8 Venture'
_diffrn_measurement_method '\f and \w scans'
_diffrn_radiation_type MoK\a
_diffrn_radiation_wavelength 0.71073
_diffrn_reflns_av_R_equivalents 0.0470
_diffrn_reflns_av_unetI/netI 0.0296
_diffrn_reflns_Laue_measured_fraction_full 0.993
_diffrn_reflns_Laue_measured_fraction_max 0.994
_diffrn_reflns_limit_h_max 13
_diffrn_reflns_limit_h_min -11
_diffrn_reflns_limit_k_max 24
_diffrn_reflns_limit_k_min -24
_diffrn_reflns_limit_l_max 24
_diffrn_reflns_limit_l_min -24
_diffrn_reflns_number 58375
_diffrn_reflns_point_group_measured_fraction_full 0.993
_diffrn_reflns_point_group_measured_fraction_max 0.994
_diffrn_reflns_theta_full 25.242
_diffrn_reflns_theta_max 30.548
_diffrn_reflns_theta_min 2.361
_diffrn_standards_number 0
_exptl_absorpt_coefficient_mu 6.786
_exptl_absorpt_correction_T_max 0.7461
_exptl_absorpt_correction_T_min 0.6287
_exptl_absorpt_correction_type multi-scan
_exptl_absorpt_process_details
;
SADABS-2016/2 (Bruker,2016/2) was used for absorption correction.
wR2(int) was 0.0759 before and 0.0594 after correction.
The Ratio of minimum to maximum transmission is 0.8426.
The \l/2 correction factor is Not present.
;
_exptl_crystal_colour colourless
_exptl_crystal_colour_primary colourless
_exptl_crystal_density_diffrn 2.488
_exptl_crystal_description block
_exptl_crystal_F_000 1840
_exptl_crystal_size_max 0.09
_exptl_crystal_size_mid 0.05
_exptl_crystal_size_min 0.03
_refine_diff_density_max 2.270
_refine_diff_density_min -1.578
_refine_diff_density_rms 0.240
_refine_ls_extinction_method none
_refine_ls_goodness_of_fit_ref 1.093
_refine_ls_hydrogen_treatment constr
_refine_ls_matrix_type full
_refine_ls_number_parameters 334
_refine_ls_number_reflns 8376
_refine_ls_number_restraints 324
_refine_ls_restrained_S_all 1.074
_refine_ls_R_factor_all 0.0636
_refine_ls_R_factor_gt 0.0524
_refine_ls_shift/su_max 0.001
_refine_ls_shift/su_mean 0.000
_refine_ls_structure_factor_coef Fsqd
_refine_ls_weighting_details 'w=1/[\s^2^(Fo^2^)+65.8973P] where P=(Fo^2^+2Fc^2^)/3'
_refine_ls_weighting_scheme calc
_refine_ls_wR_factor_gt 0.1172
_refine_ls_wR_factor_ref 0.1219
_reflns_Friedel_coverage 0.000
_reflns_number_gt 7006
_reflns_number_total 8376
_reflns_threshold_expression 'I > 2\s(I)'
_cod_data_source_file d3dt02275g2.cif
_cod_data_source_block mo_221109_lch_12_i_0m
_cod_database_code 7713631
_shelx_shelxl_version_number 2018/3
_shelx_space_group_comment
;
The symmetry employed for this shelxl refinement is uniquely defined
by the following loop, which should always be used as a source of
symmetry information in preference to the above space-group names.
They are only intended as comments.
;
_olex2_refinement_description
;
1. Fixed Uiso
 At 1.2 times of:
  All B(H) groups, All C(H) groups, All C(H,H) groups
 At 1.5 times of:
  All C(H,H,H) groups
2. Restrained distances
 N1-C4 \\sim N1A-C4A
 with sigma of 0.02
 N1-C6 \\sim N1A-C6A
 with sigma of 0.02
 N1-C8 \\sim N1A-C8A
 with sigma of 0.02
 N1-C2 \\sim N1A-C2A
 with sigma of 0.02
 C4-C6 \\sim C4A-C6A
 with sigma of 0.04
 C3-C2 \\sim C3A-C2A
 with sigma of 0.02
 C6-C8 \\sim C6A-C8A
 with sigma of 0.04
 C7-C6 \\sim C7A-C6A
 with sigma of 0.02
 C4-C5 \\sim C4A-C5A
 with sigma of 0.02
 C4-C2 \\sim C4A-C2A
 with sigma of 0.04
 C8-C9 \\sim C8A-C9A
 with sigma of 0.02
 C4-C8 \\sim C4A-C8A
 with sigma of 0.04
 C6-C2 \\sim C6A-C2A
 with sigma of 0.04
 C8-C2 \\sim C8A-C2A
 with sigma of 0.04
 N1-C3 \\sim N1A-C3A
 with sigma of 0.04
 N1-C7 \\sim N1A-C7A
 with sigma of 0.04
 N1-C5 \\sim N1A-C5A
 with sigma of 0.04
 N1-C9 \\sim N1A-C9A
 with sigma of 0.04
3. Rigid bond restraints
 N1, C2, C3, C4, C5, C6, C7, C8, C9, N1A, C2A, C3A, C4A, C5A, C6A, C7A, C8A, C9A
 with sigma for 1-2 distances of 0.01 and sigma for 1-3 distances of 0.02
4. Uiso/Uaniso restraints and constraints
N1 \\sim C2 \\sim C3 \\sim C4 \\sim C5 \\sim C6 \\sim C7 \\sim C8 \\sim C9
\\sim N1A \\sim C2A \\sim C3A \\sim C4A \\sim C5A \\sim C6A \\sim C7A \\sim C8A
\\sim C9A: within 2A with sigma of 0.02 and sigma for terminal atoms of 0.04
within 2A
5. Others
 Sof(N1A)=Sof(C2A)=Sof(H2AA)=Sof(H2AB)=Sof(C3A)=Sof(H3AA)=Sof(H3AB)=Sof(H3AC)=
 Sof(C4A)=Sof(H4AA)=Sof(H4AB)=Sof(C5A)=Sof(H5AA)=Sof(H5AB)=Sof(H5AC)=Sof(C6A)=
 Sof(H6AA)=Sof(H6AB)=Sof(C7A)=Sof(H7AA)=Sof(H7AB)=Sof(H7AC)=Sof(C8A)=Sof(H8AA)=
 Sof(H8AB)=Sof(C9A)=Sof(H9AA)=Sof(H9AB)=Sof(H9AC)=1-FVAR(1)
 Sof(N1)=Sof(C2)=Sof(H2A)=Sof(H2B)=Sof(C3)=Sof(H3A)=Sof(H3B)=Sof(H3C)=Sof(C4)=
 Sof(H4A)=Sof(H4B)=Sof(C5)=Sof(H5A)=Sof(H5B)=Sof(H5C)=Sof(C6)=Sof(H6A)=Sof(H6B)=
 Sof(C7)=Sof(H7A)=Sof(H7B)=Sof(H7C)=Sof(C8)=Sof(H8A)=Sof(H8B)=Sof(C9)=Sof(H9A)=
 Sof(H9B)=Sof(H9C)=FVAR(1)
6.a Secondary CH2 refined with riding coordinates:
 C2(H2A,H2B), C4(H4A,H4B), C6(H6A,H6B), C8(H8A,H8B), C2A(H2AA,H2AB), C4A(H4AA,
 H4AB), C6A(H6AA,H6AB), C8A(H8AA,H8AB)
6.b Idealised Me refined as rotating group:
 C3(H3A,H3B,H3C), C5(H5A,H5B,H5C), C7(H7A,H7B,H7C), C9(H9A,H9B,H9C), C3A(H3AA,
 H3AB,H3AC), C5A(H5AA,H5AB,H5AC), C7A(H7AA,H7AB,H7AC), C9A(H9AA,H9AB,H9AC)
6.c Boron cage BH refined with riding coordinates:
 C1(H1), B6(H6), B7(H7), B8(H8), B9(H9), B10(H10)
;
_olex2_submission_special_instructions 'No special instructions were received'

loop_
_space_group_symop_operation_xyz
'x, y, z'
'-x, y+1/2, -z+1/2'
'-x, -y, -z'
'x, -y-1/2, z-1/2'

loop_
_atom_site_label
_atom_site_type_symbol
_atom_site_fract_x
_atom_site_fract_y
_atom_site_fract_z
_atom_site_U_iso_or_equiv
_atom_site_adp_type
_atom_site_occupancy
_atom_site_site_symmetry_order
_atom_site_calc_flag
_atom_site_refinement_flags_posn
_atom_site_refinement_flags_adp
_atom_site_refinement_flags_occupancy
_atom_site_disorder_assembly
_atom_site_disorder_group
I1 I 0.08573(7) 0.42453(4) 0.33120(4) 0.03921(15) Uani 1 1 d . . . . .
I2 I 0.41070(7) 0.32550(5) 0.44819(5) 0.0526(2) Uani 1 1 d . . . . .
I3 I 0.27946(8) 0.25242(4) 0.65314(4) 0.04532(17) Uani 1 1 d . . . . .
I4 I -0.11562(7) 0.32492(4) 0.67439(3) 0.03795(14) Uani 1 1 d . . . . .
I5 I -0.23115(6) 0.43073(3) 0.47889(3) 0.03109(12) Uani 1 1 d . . . . .
I6 I -0.08522(7) 0.05395(3) 0.39251(3) 0.03567(13) Uani 1 1 d . . . . .
C1 C 0.0758(8) 0.3367(5) 0.5106(4) 0.0236(14) Uani 1 1 d . . . . .
H1 H 0.110908 0.395196 0.534324 0.028 Uiso 1 1 calc R U . . .
B1 B 0.0542(10) 0.3278(5) 0.4105(5) 0.0268(17) Uani 1 1 d . . . . .
B2 B 0.1986(10) 0.2822(6) 0.4612(6) 0.0303(19) Uani 1 1 d . . . . .
B3 B 0.1365(10) 0.2518(6) 0.5552(5) 0.0261(17) Uani 1 1 d . . . . .
B4 B -0.0427(10) 0.2824(5) 0.5641(5) 0.0266(17) Uani 1 1 d . . . . .
B5 B -0.0944(9) 0.3288(5) 0.4755(5) 0.0227(15) Uani 1 1 d . . . . .
B6 B -0.0852(11) 0.2572(5) 0.4002(5) 0.0288(18) Uani 1 1 d . . . . .
H6 H -0.159952 0.258423 0.349616 0.035 Uiso 1 1 calc R U . . .
B7 B 0.0959(10) 0.2281(6) 0.3908(5) 0.0288(18) Uani 1 1 d . . . . .
H7 H 0.141052 0.210101 0.333482 0.035 Uiso 1 1 calc R U . . .
B8 B 0.1497(10) 0.1814(6) 0.4781(6) 0.0299(18) Uani 1 1 d . . . . .
H8 H 0.231007 0.133012 0.478071 0.036 Uiso 1 1 calc R U . . .
B9 B -0.0001(10) 0.1815(5) 0.5434(5) 0.0251(16) Uani 1 1 d . . . . .
H9 H -0.018083 0.133064 0.586583 0.030 Uiso 1 1 calc R U . . .
B10 B -0.1451(10) 0.2292(5) 0.4940(5) 0.0263(17) Uani 1 1 d . . . . .
H10 H -0.258285 0.212073 0.504660 0.032 Uiso 1 1 calc R U . . .
B11 B -0.0235(10) 0.1674(6) 0.4418(5) 0.0265(17) Uani 1 1 d . . . . .
N1 N 0.5713(14) 0.4975(10) 0.2163(9) 0.028(2) Uani 0.534(9) 1 d D U P A 1
C2 C 0.4497(17) 0.5439(9) 0.1835(11) 0.038(3) Uani 0.534(9) 1 d D U P A 1
H2A H 0.366714 0.536970 0.217922 0.045 Uiso 0.534(9) 1 calc R U P A 1
H2B H 0.424236 0.521151 0.132412 0.045 Uiso 0.534(9) 1 calc R U P A 1
C3 C 0.476(3) 0.6313(16) 0.173(2) 0.056(7) Uani 0.534(9) 1 d D U P A 1
H3A H 0.541354 0.639601 0.130030 0.084 Uiso 0.534(9) 1 calc R U P A 1
H3B H 0.517735 0.652901 0.220898 0.084 Uiso 0.534(9) 1 calc R U P A 1
H3C H 0.385803 0.658100 0.162383 0.084 Uiso 0.534(9) 1 calc R U P A 1
C4 C 0.7004(17) 0.4967(11) 0.1614(9) 0.037(3) Uani 0.534(9) 1 d D U P A 1
H4A H 0.733413 0.551681 0.153527 0.045 Uiso 0.534(9) 1 calc R U P A 1
H4B H 0.778591 0.466780 0.186239 0.045 Uiso 0.534(9) 1 calc R U P A 1
C5 C 0.669(3) 0.4610(17) 0.0850(12) 0.049(5) Uani 0.534(9) 1 d D U P A 1
H5A H 0.690719 0.499109 0.043984 0.074 Uiso 0.534(9) 1 calc R U P A 1
H5B H 0.568199 0.446648 0.082333 0.074 Uiso 0.534(9) 1 calc R U P A 1
H5C H 0.727119 0.413415 0.078111 0.074 Uiso 0.534(9) 1 calc R U P A 1
C6 C 0.5153(16) 0.4144(9) 0.2328(10) 0.033(3) Uani 0.534(9) 1 d D U P A 1
H6A H 0.444884 0.417987 0.275054 0.040 Uiso 0.534(9) 1 calc R U P A 1
H6B H 0.464543 0.395368 0.185980 0.040 Uiso 0.534(9) 1 calc R U P A 1
C7 C 0.624(2) 0.3533(13) 0.2550(19) 0.044(5) Uani 0.534(9) 1 d D U P A 1
H7A H 0.664272 0.366386 0.305921 0.066 Uiso 0.534(9) 1 calc R U P A 1
H7B H 0.700228 0.352592 0.216362 0.066 Uiso 0.534(9) 1 calc R U P A 1
H7C H 0.579197 0.301072 0.257247 0.066 Uiso 0.534(9) 1 calc R U P A 1
C8 C 0.6271(16) 0.5317(9) 0.2917(8) 0.031(3) Uani 0.534(9) 1 d D U P A 1
H8A H 0.699114 0.495048 0.313290 0.037 Uiso 0.534(9) 1 calc R U P A 1
H8B H 0.675322 0.582404 0.280392 0.037 Uiso 0.534(9) 1 calc R U P A 1
C9 C 0.517(2) 0.5459(16) 0.3516(12) 0.039(5) Uani 0.534(9) 1 d D U P A 1
H9A H 0.449846 0.586098 0.332881 0.059 Uiso 0.534(9) 1 calc R U P A 1
H9B H 0.562049 0.564386 0.399445 0.059 Uiso 0.534(9) 1 calc R U P A 1
H9C H 0.465430 0.496544 0.361769 0.059 Uiso 0.534(9) 1 calc R U P A 1
N1A N 0.5687(16) 0.4962(11) 0.1989(10) 0.029(3) Uani 0.466(9) 1 d D U P A 2
C2A C 0.4475(18) 0.4947(11) 0.2540(10) 0.035(3) Uani 0.466(9) 1 d D U P A 2
H2AA H 0.419637 0.438846 0.262252 0.042 Uiso 0.466(9) 1 calc R U P A 2
H2AB H 0.365919 0.521821 0.229246 0.042 Uiso 0.466(9) 1 calc R U P A 2
C3A C 0.473(3) 0.5320(18) 0.3319(14) 0.041(5) Uani 0.466(9) 1 d D U P A 2
H3AA H 0.494961 0.588293 0.325079 0.062 Uiso 0.466(9) 1 calc R U P A 2
H3AB H 0.553562 0.505737 0.357421 0.062 Uiso 0.466(9) 1 calc R U P A 2
H3AC H 0.388164 0.526364 0.363903 0.062 Uiso 0.466(9) 1 calc R U P A 2
C4A C 0.6218(19) 0.5819(10) 0.1857(12) 0.036(3) Uani 0.466(9) 1 d D U P A 2
H4AA H 0.656740 0.603470 0.235591 0.043 Uiso 0.466(9) 1 calc R U P A 2
H4AB H 0.702786 0.580629 0.149339 0.043 Uiso 0.466(9) 1 calc R U P A 2
C5A C 0.512(4) 0.6351(19) 0.155(2) 0.050(7) Uani 0.466(9) 1 d D U P A 2
H5AA H 0.433531 0.603596 0.132983 0.074 Uiso 0.466(9) 1 calc R U P A 2
H5AB H 0.552591 0.668118 0.113607 0.074 Uiso 0.466(9) 1 calc R U P A 2
H5AC H 0.475658 0.668917 0.196144 0.074 Uiso 0.466(9) 1 calc R U P A 2
C6A C 0.5176(19) 0.4572(11) 0.1236(9) 0.034(3) Uani 0.466(9) 1 d D U P A 2
H6AA H 0.487936 0.402384 0.135483 0.041 Uiso 0.466(9) 1 calc R U P A 2
H6AB H 0.432467 0.486032 0.105028 0.041 Uiso 0.466(9) 1 calc R U P A 2
C7A C 0.624(3) 0.454(2) 0.0583(14) 0.058(7) Uani 0.466(9) 1 d D U P A 2
H7AA H 0.604580 0.408416 0.025376 0.086 Uiso 0.466(9) 1 calc R U P A 2
H7AB H 0.720217 0.450130 0.079924 0.086 Uiso 0.466(9) 1 calc R U P A 2
H7AC H 0.616651 0.502829 0.027344 0.086 Uiso 0.466(9) 1 calc R U P A 2
C8A C 0.6957(19) 0.4518(11) 0.2287(12) 0.038(3) Uani 0.466(9) 1 d D U P A 2
H8AA H 0.774107 0.458151 0.191119 0.045 Uiso 0.466(9) 1 calc R U P A 2
H8AB H 0.726616 0.476234 0.278082 0.045 Uiso 0.466(9) 1 calc R U P A 2
C9A C 0.672(3) 0.3659(14) 0.242(2) 0.051(7) Uani 0.466(9) 1 d D U P A 2
H9AA H 0.666697 0.338548 0.191998 0.076 Uiso 0.466(9) 1 calc R U P A 2
H9AB H 0.583636 0.358245 0.270407 0.076 Uiso 0.466(9) 1 calc R U P A 2
H9AC H 0.751732 0.344374 0.272272 0.076 Uiso 0.466(9) 1 calc R U P A 2

loop_
_atom_site_aniso_label
_atom_site_aniso_U_11
_atom_site_aniso_U_22
_atom_site_aniso_U_33
_atom_site_aniso_U_23
_atom_site_aniso_U_13
_atom_site_aniso_U_12
I1 0.0509(4) 0.0340(3) 0.0328(3) 0.0126(2) 0.0068(2) -0.0079(3)
I2 0.0259(3) 0.0553(4) 0.0767(5) 0.0122(4) 0.0073(3) -0.0093(3)
I3 0.0473(4) 0.0428(3) 0.0456(4) 0.0044(3) -0.0233(3) 0.0000(3)
I4 0.0574(4) 0.0341(3) 0.0224(2) 0.0023(2) 0.0078(2) 0.0055(3)
I5 0.0311(3) 0.0263(3) 0.0358(3) 0.0027(2) -0.0023(2) 0.0034(2)
I6 0.0499(3) 0.0242(3) 0.0329(3) -0.0049(2) -0.0007(2) -0.0034(2)
C1 0.025(3) 0.024(4) 0.022(3) 0.004(3) -0.005(3) -0.001(3)
B1 0.034(4) 0.021(4) 0.025(4) 0.002(3) 0.003(3) -0.005(3)
B2 0.023(4) 0.031(5) 0.037(5) 0.006(4) 0.003(3) 0.000(3)
B3 0.025(4) 0.027(4) 0.026(4) 0.003(3) -0.002(3) 0.000(3)
B4 0.034(4) 0.024(4) 0.022(4) 0.004(3) 0.001(3) -0.004(3)
B5 0.024(4) 0.017(3) 0.028(4) -0.001(3) 0.003(3) -0.004(3)
B6 0.035(5) 0.025(4) 0.026(4) -0.004(3) 0.000(3) -0.004(4)
B7 0.034(5) 0.025(4) 0.028(4) -0.002(3) 0.010(4) 0.001(4)
B8 0.024(4) 0.028(4) 0.037(5) 0.001(4) -0.003(4) 0.002(3)
B9 0.029(4) 0.020(4) 0.027(4) 0.001(3) -0.003(3) -0.007(3)
B10 0.026(4) 0.022(4) 0.031(4) -0.004(3) 0.002(3) -0.009(3)
B11 0.031(4) 0.027(4) 0.021(4) 0.002(3) 0.001(3) 0.000(3)
N1 0.025(5) 0.028(5) 0.031(5) 0.000(4) -0.002(4) 0.000(4)
C2 0.033(6) 0.033(6) 0.047(7) -0.003(6) -0.004(5) 0.005(5)
C3 0.039(12) 0.030(8) 0.10(2) 0.018(11) -0.005(12) 0.008(8)
C4 0.032(6) 0.045(7) 0.036(6) 0.005(5) 0.007(5) 0.003(5)
C5 0.050(12) 0.059(12) 0.040(9) 0.002(9) 0.006(8) 0.007(10)
C6 0.031(6) 0.033(6) 0.036(6) 0.001(5) -0.004(5) 0.000(5)
C7 0.047(12) 0.032(9) 0.054(12) 0.015(8) -0.009(11) 0.000(8)
C8 0.030(6) 0.030(6) 0.033(6) -0.007(5) -0.002(5) 0.006(5)
C9 0.037(11) 0.043(12) 0.038(10) -0.009(8) 0.006(8) 0.000(9)
N1A 0.023(5) 0.027(5) 0.036(6) 0.001(5) 0.000(4) -0.001(4)
C2A 0.028(6) 0.033(7) 0.044(7) 0.003(6) 0.001(5) 0.004(5)
C3A 0.032(12) 0.044(13) 0.047(11) -0.007(9) 0.019(9) -0.002(10)
C4A 0.031(7) 0.028(6) 0.049(8) 0.004(6) 0.002(6) -0.002(5)
C5A 0.062(17) 0.031(10) 0.055(15) 0.009(10) -0.007(13) 0.015(11)
C6A 0.036(7) 0.032(7) 0.034(6) 0.009(5) -0.007(5) 0.003(6)
C7A 0.062(15) 0.073(16) 0.037(12) -0.025(12) -0.006(9) 0.003(13)
C8A 0.034(6) 0.040(6) 0.039(7) -0.004(6) -0.008(6) 0.008(6)
C9A 0.056(16) 0.036(9) 0.060(15) -0.002(11) -0.015(14) 0.015(10)

loop_
_atom_type_symbol
_atom_type_description
_atom_type_scat_dispersion_real
_atom_type_scat_dispersion_imag
_atom_type_scat_source
C C 0.0033 0.0016 'International Tables Vol C Tables 4.2.6.8 and 6.1.1.4'
H H 0.0000 0.0000 'International Tables Vol C Tables 4.2.6.8 and 6.1.1.4'
B B 0.0013 0.0007 'International Tables Vol C Tables 4.2.6.8 and 6.1.1.4'
I I -0.4742 1.8119 'International Tables Vol C Tables 4.2.6.8 and 6.1.1.4'
N N 0.0061 0.0033 'International Tables Vol C Tables 4.2.6.8 and 6.1.1.4'

loop_
_geom_angle_atom_site_label_1
_geom_angle_atom_site_label_2
_geom_angle_atom_site_label_3
_geom_angle
_geom_angle_site_symmetry_1
_geom_angle_site_symmetry_3
_geom_angle_publ_flag
B1 C1 H1 118.1 . . ?
B2 C1 H1 117.3 . . ?
B2 C1 B1 62.4(5) . . ?
B2 C1 B3 63.3(5) . . ?
B2 C1 B4 115.0(6) . . ?
B2 C1 B5 114.5(6) . . ?
B3 C1 H1 118.3 . . ?
B3 C1 B1 114.0(6) . . ?
B4 C1 H1 117.8 . . ?
B4 C1 B1 114.4(6) . . ?
B4 C1 B3 62.0(5) . . ?
B5 C1 H1 118.1 . . ?
B5 C1 B1 62.6(5) . . ?
B5 C1 B3 113.6(6) . . ?
B5 C1 B4 62.6(5) . . ?
C1 B1 I1 123.2(5) . . ?
C1 B1 B2 57.8(5) . . ?
C1 B1 B5 57.9(5) . . ?
C1 B1 B6 103.8(6) . . ?
C1 B1 B7 104.3(6) . . ?
B2 B1 I1 122.1(6) . . ?
B2 B1 B5 106.9(6) . . ?
B5 B1 I1 120.0(6) . . ?
B6 B1 I1 123.3(6) . . ?
B6 B1 B2 108.5(6) . . ?
B6 B1 B5 59.6(5) . . ?
B7 B1 I1 124.9(6) . . ?
B7 B1 B2 60.9(6) . . ?
B7 B1 B5 107.7(6) . . ?
B7 B1 B6 60.3(5) . . ?
C1 B2 I2 120.1(6) . . ?
C1 B2 B1 59.8(5) . . ?
C1 B2 B3 58.8(5) . . ?
C1 B2 B7 104.3(6) . . ?
C1 B2 B8 104.9(6) . . ?
B1 B2 I2 120.6(6) . . ?
B1 B2 B3 108.4(6) . . ?
B1 B2 B7 58.9(5) . . ?
B3 B2 I2 119.9(6) . . ?
B7 B2 I2 127.0(6) . . ?
B7 B2 B3 106.7(6) . . ?
B8 B2 I2 125.7(6) . . ?
B8 B2 B1 107.2(6) . . ?
B8 B2 B3 59.8(5) . . ?
B8 B2 B7 59.2(5) . . ?
C1 B3 I3 123.4(6) . . ?
C1 B3 B2 57.9(5) . . ?
C1 B3 B4 58.8(5) . . ?
C1 B3 B8 104.2(6) . . ?
C1 B3 B9 105.6(6) . . ?
B2 B3 I3 120.0(6) . . ?
B4 B3 I3 121.5(6) . . ?
B4 B3 B2 107.9(6) . . ?
B4 B3 B8 109.1(6) . . ?
B8 B3 I3 122.8(6) . . ?
B8 B3 B2 59.8(5) . . ?
B9 B3 I3 123.1(5) . . ?
B9 B3 B2 109.2(6) . . ?
B9 B3 B4 60.8(5) . . ?
B9 B3 B8 61.2(5) . . ?
C1 B4 I4 120.5(5) . . ?
C1 B4 B3 59.2(5) . . ?
C1 B4 B5 58.6(4) . . ?
C1 B4 B9 104.8(6) . . ?
C1 B4 B10 104.8(6) . . ?
B3 B4 I4 118.8(6) . . ?
B3 B4 B5 108.1(6) . . ?
B3 B4 B9 59.3(5) . . ?
B3 B4 B10 107.8(6) . . ?
B5 B4 I4 121.6(6) . . ?
B5 B4 B9 108.0(6) . . ?
B5 B4 B10 59.8(5) . . ?
B9 B4 I4 124.7(5) . . ?
B10 B4 I4 126.5(6) . . ?
B10 B4 B9 60.4(5) . . ?
C1 B5 I5 119.1(5) . . ?
C1 B5 B1 59.5(5) . . ?
C1 B5 B4 58.7(5) . . ?
C1 B5 B6 105.2(6) . . ?
C1 B5 B10 105.2(6) . . ?
B1 B5 I5 119.4(5) . . ?
B4 B5 I5 119.4(5) . . ?
B4 B5 B1 108.7(6) . . ?
B6 B5 I5 126.5(6) . . ?
B6 B5 B1 59.8(5) . . ?
B6 B5 B4 108.2(6) . . ?
B6 B5 B10 60.0(5) . . ?
B10 B5 I5 126.3(5) . . ?
B10 B5 B1 108.3(6) . . ?
B10 B5 B4 60.2(5) . . ?
B1 B6 H6 121.7 . . ?
B1 B6 B7 59.3(5) . . ?
B5 B6 B1 60.6(5) . . ?
B5 B6 H6 121.7 . . ?
B5 B6 B7 107.7(6) . . ?
B5 B6 B10 60.0(5) . . ?
B7 B6 H6 122.2 . . ?
B10 B6 B1 108.9(6) . . ?
B10 B6 H6 120.9 . . ?
B10 B6 B7 108.5(7) . . ?
B11 B6 B1 107.1(7) . . ?
B11 B6 B5 107.7(6) . . ?
B11 B6 H6 122.3 . . ?
B11 B6 B7 59.3(5) . . ?
B11 B6 B10 60.6(5) . . ?
B1 B7 B2 60.3(5) . . ?
B1 B7 B6 60.3(5) . . ?
B1 B7 H7 121.0 . . ?
B1 B7 B8 109.0(7) . . ?
B2 B7 H7 122.0 . . ?
B6 B7 B2 108.0(6) . . ?
B6 B7 H7 121.5 . . ?
B8 B7 B2 60.1(5) . . ?
B8 B7 B6 108.4(6) . . ?
B8 B7 H7 121.4 . . ?
B11 B7 B1 108.5(6) . . ?
B11 B7 B2 107.5(6) . . ?
B11 B7 B6 60.2(5) . . ?
B11 B7 H7 121.9 . . ?
B11 B7 B8 59.8(5) . . ?
B2 B8 B3 60.4(5) . . ?
B2 B8 H8 121.3 . . ?
B2 B8 B9 107.6(7) . . ?
B3 B8 H8 122.3 . . ?
B3 B8 B9 58.6(5) . . ?
B7 B8 B2 60.7(6) . . ?
B7 B8 B3 108.4(7) . . ?
B7 B8 H8 121.2 . . ?
B7 B8 B9 107.9(6) . . ?
B9 B8 H8 122.3 . . ?
B11 B8 B2 108.0(7) . . ?
B11 B8 B3 106.7(6) . . ?
B11 B8 B7 59.8(5) . . ?
B11 B8 H8 122.3 . . ?
B11 B8 B9 59.9(5) . . ?
B3 B9 B4 59.9(5) . . ?
B3 B9 B8 60.1(5) . . ?
B3 B9 H9 121.9 . . ?
B3 B9 B10 107.8(6) . . ?
B3 B9 B11 106.9(6) . . ?
B4 B9 B8 107.5(6) . . ?
B4 B9 H9 122.0 . . ?
B4 B9 B10 59.8(5) . . ?
B8 B9 H9 122.3 . . ?
B10 B9 B8 107.3(6) . . ?
B10 B9 H9 121.8 . . ?
B11 B9 B4 107.3(6) . . ?
B11 B9 B8 58.7(5) . . ?
B11 B9 H9 122.5 . . ?
B11 B9 B10 60.2(5) . . ?
B4 B10 B9 59.8(5) . . ?
B4 B10 H10 122.0 . . ?
B4 B10 B11 106.8(6) . . ?
B5 B10 B4 60.0(5) . . ?
B5 B10 B9 107.8(6) . . ?
B5 B10 H10 122.0 . . ?
B5 B10 B11 106.8(6) . . ?
B6 B10 B4 108.0(6) . . ?
B6 B10 B5 59.9(5) . . ?
B6 B10 B9 107.9(6) . . ?
B6 B10 H10 121.6 . . ?
B6 B10 B11 59.6(5) . . ?
B9 B10 H10 121.8 . . ?
B11 B10 B9 59.5(5) . . ?
B11 B10 H10 122.8 . . ?
B6 B11 I6 120.6(6) . . ?
B6 B11 B9 108.8(6) . . ?
B6 B11 B10 59.8(5) . . ?
B7 B11 I6 119.2(5) . . ?
B7 B11 B6 60.5(5) . . ?
B7 B11 B8 60.4(6) . . ?
B7 B11 B9 109.7(7) . . ?
B7 B11 B10 108.7(6) . . ?
B8 B11 I6 120.2(6) . . ?
B8 B11 B6 109.2(7) . . ?
B8 B11 B9 61.4(5) . . ?
B8 B11 B10 109.6(6) . . ?
B9 B11 I6 122.3(5) . . ?
B9 B11 B10 60.4(5) . . ?
B10 B11 I6 122.6(6) . . ?
C2 N1 C4 112.0(13) . . ?
C2 N1 C6 106.8(11) . . ?
C2 N1 C8 112.8(14) . . ?
C6 N1 C4 112.3(14) . . ?
C8 N1 C4 105.0(11) . . ?
C8 N1 C6 108.1(12) . . ?
N1 C2 H2A 108.4 . . ?
N1 C2 H2B 108.4 . . ?
N1 C2 C3 115.6(16) . . ?
H2A C2 H2B 107.4 . . ?
C3 C2 H2A 108.4 . . ?
C3 C2 H2B 108.4 . . ?
C2 C3 H3A 109.5 . . ?
C2 C3 H3B 109.5 . . ?
C2 C3 H3C 109.5 . . ?
H3A C3 H3B 109.5 . . ?
H3A C3 H3C 109.5 . . ?
H3B C3 H3C 109.5 . . ?
N1 C4 H4A 108.9 . . ?
N1 C4 H4B 108.9 . . ?
H4A C4 H4B 107.7 . . ?
C5 C4 N1 113.3(14) . . ?
C5 C4 H4A 108.9 . . ?
C5 C4 H4B 108.9 . . ?
C4 C5 H5A 109.5 . . ?
C4 C5 H5B 109.5 . . ?
C4 C5 H5C 109.5 . . ?
H5A C5 H5B 109.5 . . ?
H5A C5 H5C 109.5 . . ?
H5B C5 H5C 109.5 . . ?
N1 C6 H6A 108.2 . . ?
N1 C6 H6B 108.2 . . ?
H6A C6 H6B 107.4 . . ?
C7 C6 N1 116.3(14) . . ?
C7 C6 H6A 108.2 . . ?
C7 C6 H6B 108.2 . . ?
C6 C7 H7A 109.5 . . ?
C6 C7 H7B 109.5 . . ?
C6 C7 H7C 109.5 . . ?
H7A C7 H7B 109.5 . . ?
H7A C7 H7C 109.5 . . ?
H7B C7 H7C 109.5 . . ?
N1 C8 H8A 108.6 . . ?
N1 C8 H8B 108.6 . . ?
H8A C8 H8B 107.6 . . ?
C9 C8 N1 114.6(13) . . ?
C9 C8 H8A 108.6 . . ?
C9 C8 H8B 108.6 . . ?
C8 C9 H9A 109.5 . . ?
C8 C9 H9B 109.5 . . ?
C8 C9 H9C 109.5 . . ?
H9A C9 H9B 109.5 . . ?
H9A C9 H9C 109.5 . . ?
H9B C9 H9C 109.5 . . ?
C2A N1A C4A 111.0(14) . . ?
C2A N1A C6A 107.2(12) . . ?
C2A N1A C8A 112.7(16) . . ?
C6A N1A C4A 112.2(15) . . ?
C8A N1A C4A 105.1(12) . . ?
C8A N1A C6A 108.8(14) . . ?
N1A C2A H2AA 108.2 . . ?
N1A C2A H2AB 108.2 . . ?
N1A C2A C3A 116.2(15) . . ?
H2AA C2A H2AB 107.4 . . ?
C3A C2A H2AA 108.2 . . ?
C3A C2A H2AB 108.2 . . ?
C2A C3A H3AA 109.5 . . ?
C2A C3A H3AB 109.5 . . ?
C2A C3A H3AC 109.5 . . ?
H3AA C3A H3AB 109.5 . . ?
H3AA C3A H3AC 109.5 . . ?
H3AB C3A H3AC 109.5 . . ?
N1A C4A H4AA 108.9 . . ?
N1A C4A H4AB 108.9 . . ?
H4AA C4A H4AB 107.7 . . ?
C5A C4A N1A 113.4(18) . . ?
C5A C4A H4AA 108.9 . . ?
C5A C4A H4AB 108.9 . . ?
C4A C5A H5AA 109.5 . . ?
C4A C5A H5AB 109.5 . . ?
C4A C5A H5AC 109.5 . . ?
H5AA C5A H5AB 109.5 . . ?
H5AA C5A H5AC 109.5 . . ?
H5AB C5A H5AC 109.5 . . ?
N1A C6A H6AA 108.3 . . ?
N1A C6A H6AB 108.3 . . ?
H6AA C6A H6AB 107.4 . . ?
C7A C6A N1A 116.0(15) . . ?
C7A C6A H6AA 108.3 . . ?
C7A C6A H6AB 108.3 . . ?
C6A C7A H7AA 109.5 . . ?
C6A C7A H7AB 109.5 . . ?
C6A C7A H7AC 109.5 . . ?
H7AA C7A H7AB 109.5 . . ?
H7AA C7A H7AC 109.5 . . ?
H7AB C7A H7AC 109.5 . . ?
N1A C8A H8AA 108.5 . . ?
N1A C8A H8AB 108.5 . . ?
H8AA C8A H8AB 107.5 . . ?
C9A C8A N1A 115.0(17) . . ?
C9A C8A H8AA 108.5 . . ?
C9A C8A H8AB 108.5 . . ?
C8A C9A H9AA 109.5 . . ?
C8A C9A H9AB 109.5 . . ?
C8A C9A H9AC 109.5 . . ?
H9AA C9A H9AB 109.5 . . ?
H9AA C9A H9AC 109.5 . . ?
H9AB C9A H9AC 109.5 . . ?

loop_
_geom_bond_atom_site_label_1
_geom_bond_atom_site_label_2
_geom_bond_distance
_geom_bond_site_symmetry_2
_geom_bond_publ_flag
I1 B1 2.153(9) . ?
I2 B2 2.140(9) . ?
I3 B3 2.157(9) . ?
I4 B4 2.149(9) . ?
I5 B5 2.152(9) . ?
I6 B11 2.175(9) . ?
C1 H1 1.1200 . ?
C1 B1 1.745(12) . ?
C1 B2 1.708(13) . ?
C1 B3 1.725(12) . ?
C1 B4 1.717(12) . ?
C1 B5 1.716(11) . ?
B1 B2 1.789(14) . ?
B1 B5 1.797(12) . ?
B1 B6 1.782(13) . ?
B1 B7 1.764(13) . ?
B2 B3 1.800(13) . ?
B2 B7 1.800(14) . ?
B2 B8 1.789(14) . ?
B3 B4 1.772(13) . ?
B3 B8 1.790(14) . ?
B3 B9 1.762(12) . ?
B4 B5 1.784(12) . ?
B4 B9 1.788(13) . ?
B4 B10 1.787(13) . ?
B5 B6 1.778(12) . ?
B5 B10 1.780(12) . ?
B6 H6 1.1200 . ?
B6 B7 1.782(14) . ?
B6 B10 1.779(13) . ?
B6 B11 1.776(13) . ?
B7 H7 1.1200 . ?
B7 B8 1.773(14) . ?
B7 B11 1.761(13) . ?
B8 H8 1.1200 . ?
B8 B9 1.810(13) . ?
B8 B11 1.761(13) . ?
B9 H9 1.1200 . ?
B9 B10 1.799(13) . ?
B9 B11 1.783(12) . ?
B10 H10 1.1200 . ?
B10 B11 1.795(13) . ?
N1 C2 1.497(18) . ?
N1 C4 1.544(19) . ?
N1 C6 1.527(19) . ?
N1 C8 1.516(18) . ?
C2 H2A 0.9900 . ?
C2 H2B 0.9900 . ?
C2 C3 1.51(3) . ?
C3 H3A 0.9800 . ?
C3 H3B 0.9800 . ?
C3 H3C 0.9800 . ?
C4 H4A 0.9900 . ?
C4 H4B 0.9900 . ?
C4 C5 1.48(2) . ?
C5 H5A 0.9800 . ?
C5 H5B 0.9800 . ?
C5 H5C 0.9800 . ?
C6 H6A 0.9900 . ?
C6 H6B 0.9900 . ?
C6 C7 1.50(2) . ?
C7 H7A 0.9800 . ?
C7 H7B 0.9800 . ?
C7 H7C 0.9800 . ?
C8 H8A 0.9900 . ?
C8 H8B 0.9900 . ?
C8 C9 1.49(2) . ?
C9 H9A 0.9800 . ?
C9 H9B 0.9800 . ?
C9 H9C 0.9800 . ?
N1A C2A 1.487(19) . ?
N1A C4A 1.55(2) . ?
N1A C6A 1.533(19) . ?
N1A C8A 1.50(2) . ?
C2A H2AA 0.9900 . ?
C2A H2AB 0.9900 . ?
C2A C3A 1.50(3) . ?
C3A H3AA 0.9800 . ?
C3A H3AB 0.9800 . ?
C3A H3AC 0.9800 . ?
C4A H4AA 0.9900 . ?
C4A H4AB 0.9900 . ?
C4A C5A 1.47(3) . ?
C5A H5AA 0.9800 . ?
C5A H5AB 0.9800 . ?
C5A H5AC 0.9800 . ?
C6A H6AA 0.9900 . ?
C6A H6AB 0.9900 . ?
C6A C7A 1.51(2) . ?
C7A H7AA 0.9800 . ?
C7A H7AB 0.9800 . ?
C7A H7AC 0.9800 . ?
C8A H8AA 0.9900 . ?
C8A H8AB 0.9900 . ?
C8A C9A 1.49(2) . ?
C9A H9AA 0.9800 . ?
C9A H9AB 0.9800 . ?
C9A H9AC 0.9800 . ?

loop_
_geom_torsion_atom_site_label_1
_geom_torsion_atom_site_label_2
_geom_torsion_atom_site_label_3
_geom_torsion_atom_site_label_4
_geom_torsion
_geom_torsion_site_symmetry_1
_geom_torsion_site_symmetry_2
_geom_torsion_site_symmetry_3
_geom_torsion_site_symmetry_4
_geom_torsion_publ_flag
I1 B1 B2 I2 2.4(10) . . . . ?
I1 B1 B2 C1 111.7(7) . . . . ?
I1 B1 B2 B3 146.1(6) . . . . ?
I1 B1 B2 B7 -115.0(7) . . . . ?
I1 B1 B2 B8 -150.7(6) . . . . ?
I1 B1 B5 I5 -4.2(8) . . . . ?
I1 B1 B5 C1 -112.7(6) . . . . ?
I1 B1 B5 B4 -146.0(6) . . . . ?
I1 B1 B5 B6 113.3(7) . . . . ?
I1 B1 B5 B10 150.1(6) . . . . ?
I1 B1 B6 B5 -107.9(7) . . . . ?
I1 B1 B6 B7 114.4(7) . . . . ?
I1 B1 B6 B10 -144.9(6) . . . . ?
I1 B1 B6 B11 151.0(6) . . . . ?
I1 B1 B7 B2 110.7(7) . . . . ?
I1 B1 B7 B6 -111.9(7) . . . . ?
I1 B1 B7 B8 147.2(6) . . . . ?
I1 B1 B7 B11 -149.2(6) . . . . ?
I2 B2 B3 I3 -3.6(9) . . . . ?
I2 B2 B3 C1 109.2(7) . . . . ?
I2 B2 B3 B4 141.5(6) . . . . ?
I2 B2 B3 B8 -116.4(7) . . . . ?
I2 B2 B3 B9 -154.0(6) . . . . ?
I2 B2 B7 B1 -106.8(8) . . . . ?
I2 B2 B7 B6 -145.0(6) . . . . ?
I2 B2 B7 B8 113.7(8) . . . . ?
I2 B2 B7 B11 151.4(6) . . . . ?
I2 B2 B8 B3 107.0(8) . . . . ?
I2 B2 B8 B7 -115.8(8) . . . . ?
I2 B2 B8 B9 143.1(6) . . . . ?
I2 B2 B8 B11 -153.7(6) . . . . ?
I3 B3 B4 I4 2.3(9) . . . . ?
I3 B3 B4 C1 112.6(7) . . . . ?
I3 B3 B4 B5 146.3(6) . . . . ?
I3 B3 B4 B9 -113.1(7) . . . . ?
I3 B3 B4 B10 -150.6(6) . . . . ?
I3 B3 B8 B2 -108.3(7) . . . . ?
I3 B3 B8 B7 -146.9(6) . . . . ?
I3 B3 B8 B9 112.9(7) . . . . ?
I3 B3 B8 B11 150.1(6) . . . . ?
I3 B3 B9 B4 110.4(7) . . . . ?
I3 B3 B9 B8 -112.3(7) . . . . ?
I3 B3 B9 B10 147.6(6) . . . . ?
I3 B3 B9 B11 -149.0(6) . . . . ?
I4 B4 B5 I5 0.7(9) . . . . ?
I4 B4 B5 C1 108.8(7) . . . . ?
I4 B4 B5 B1 142.5(6) . . . . ?
I4 B4 B5 B6 -154.1(6) . . . . ?
I4 B4 B5 B10 -116.7(7) . . . . ?
I4 B4 B9 B3 -105.8(7) . . . . ?
I4 B4 B9 B8 -143.8(6) . . . . ?
I4 B4 B9 B10 116.0(7) . . . . ?
I4 B4 B9 B11 154.3(6) . . . . ?
I4 B4 B10 B5 108.9(7) . . . . ?
I4 B4 B10 B6 146.2(6) . . . . ?
I4 B4 B10 B9 -113.2(7) . . . . ?
I4 B4 B10 B11 -151.1(6) . . . . ?
I5 B5 B6 B1 106.1(7) . . . . ?
I5 B5 B6 B7 143.5(6) . . . . ?
I5 B5 B6 B10 -115.0(7) . . . . ?
I5 B5 B6 B11 -153.9(6) . . . . ?
I5 B5 B10 B4 -106.3(7) . . . . ?
I5 B5 B10 B6 115.4(7) . . . . ?
I5 B5 B10 B9 -143.7(6) . . . . ?
I5 B5 B10 B11 153.7(6) . . . . ?
C1 B1 B2 I2 -109.3(7) . . . . ?
C1 B1 B2 B3 34.5(6) . . . . ?
C1 B1 B2 B7 133.3(6) . . . . ?
C1 B1 B2 B8 97.6(7) . . . . ?
C1 B1 B5 I5 108.4(6) . . . . ?
C1 B1 B5 B4 -33.4(6) . . . . ?
C1 B1 B5 B6 -134.0(6) . . . . ?
C1 B1 B5 B10 -97.2(7) . . . . ?
C1 B1 B6 B5 38.9(6) . . . . ?
C1 B1 B6 B7 -98.8(7) . . . . ?
C1 B1 B6 B10 1.9(8) . . . . ?
C1 B1 B6 B11 -62.2(8) . . . . ?
C1 B1 B7 B2 -39.5(6) . . . . ?
C1 B1 B7 B6 97.9(6) . . . . ?
C1 B1 B7 B8 -2.9(8) . . . . ?
C1 B1 B7 B11 60.6(8) . . . . ?
C1 B2 B3 I3 -112.8(7) . . . . ?
C1 B2 B3 B4 32.3(6) . . . . ?
C1 B2 B3 B8 134.5(6) . . . . ?
C1 B2 B3 B9 96.8(7) . . . . ?
C1 B2 B7 B1 40.5(6) . . . . ?
C1 B2 B7 B6 2.2(8) . . . . ?
C1 B2 B7 B8 -99.1(7) . . . . ?
C1 B2 B7 B11 -61.3(8) . . . . ?
C1 B2 B8 B3 -39.2(6) . . . . ?
C1 B2 B8 B7 98.0(7) . . . . ?
C1 B2 B8 B9 -3.1(8) . . . . ?
C1 B2 B8 B11 60.1(8) . . . . ?
C1 B3 B4 I4 -110.3(6) . . . . ?
C1 B3 B4 B5 33.7(6) . . . . ?
C1 B3 B4 B9 134.4(6) . . . . ?
C1 B3 B4 B10 96.9(6) . . . . ?
C1 B3 B8 B2 38.6(6) . . . . ?
C1 B3 B8 B7 0.0(8) . . . . ?
C1 B3 B8 B9 -100.2(6) . . . . ?
C1 B3 B8 B11 -63.0(8) . . . . ?
C1 B3 B9 B4 -39.4(6) . . . . ?
C1 B3 B9 B8 97.9(7) . . . . ?
C1 B3 B9 B10 -2.2(8) . . . . ?
C1 B3 B9 B11 61.1(8) . . . . ?
C1 B4 B5 I5 -108.1(6) . . . . ?
C1 B4 B5 B1 33.7(6) . . . . ?
C1 B4 B5 B6 97.1(7) . . . . ?
C1 B4 B5 B10 134.5(6) . . . . ?
C1 B4 B9 B3 39.5(6) . . . . ?
C1 B4 B9 B8 1.4(8) . . . . ?
C1 B4 B9 B10 -98.8(6) . . . . ?
C1 B4 B9 B11 -60.5(7) . . . . ?
C1 B4 B10 B5 -39.1(6) . . . . ?
C1 B4 B10 B6 -1.8(8) . . . . ?
C1 B4 B10 B9 98.9(7) . . . . ?
C1 B4 B10 B11 61.0(8) . . . . ?
C1 B5 B6 B1 -40.0(6) . . . . ?
C1 B5 B6 B7 -2.5(8) . . . . ?
C1 B5 B6 B10 99.0(6) . . . . ?
C1 B5 B6 B11 60.0(7) . . . . ?
C1 B5 B10 B4 39.2(6) . . . . ?
C1 B5 B10 B6 -99.1(6) . . . . ?
C1 B5 B10 B9 1.8(8) . . . . ?
C1 B5 B10 B11 -60.8(7) . . . . ?
B1 C1 B2 I2 110.1(7) . . . . ?
B1 C1 B2 B3 -141.1(6) . . . . ?
B1 C1 B2 B7 -40.0(6) . . . . ?
B1 C1 B2 B8 -101.4(7) . . . . ?
B1 C1 B3 I3 144.7(6) . . . . ?
B1 C1 B3 B2 37.5(6) . . . . ?
B1 C1 B3 B4 -106.0(7) . . . . ?
B1 C1 B3 B8 -2.0(8) . . . . ?
B1 C1 B3 B9 -65.6(8) . . . . ?
B1 C1 B4 I4 -147.1(6) . . . . ?
B1 C1 B4 B3 105.4(7) . . . . ?
B1 C1 B4 B5 -36.4(6) . . . . ?
B1 C1 B4 B9 65.9(8) . . . . ?
B1 C1 B4 B10 3.2(9) . . . . ?
B1 C1 B5 I5 -109.0(6) . . . . ?
B1 C1 B5 B4 142.5(6) . . . . ?
B1 C1 B5 B6 40.1(6) . . . . ?
B1 C1 B5 B10 102.5(6) . . . . ?
B1 B2 B3 I3 -147.7(6) . . . . ?
B1 B2 B3 C1 -34.9(6) . . . . ?
B1 B2 B3 B4 -2.5(9) . . . . ?
B1 B2 B3 B8 99.6(7) . . . . ?
B1 B2 B3 B9 61.9(8) . . . . ?
B1 B2 B7 B6 -38.2(6) . . . . ?
B1 B2 B7 B8 -139.5(7) . . . . ?
B1 B2 B7 B11 -101.8(7) . . . . ?
B1 B2 B8 B3 -101.7(7) . . . . ?
B1 B2 B8 B7 35.6(6) . . . . ?
B1 B2 B8 B9 -65.5(8) . . . . ?
B1 B2 B8 B11 -2.3(9) . . . . ?
B1 B5 B6 B7 37.4(6) . . . . ?
B1 B5 B6 B10 138.9(7) . . . . ?
B1 B5 B6 B11 100.0(7) . . . . ?
B1 B5 B10 B4 101.5(7) . . . . ?
B1 B5 B10 B6 -36.7(6) . . . . ?
B1 B5 B10 B9 64.1(8) . . . . ?
B1 B5 B10 B11 1.5(8) . . . . ?
B1 B6 B7 B2 38.2(6) . . . . ?
B1 B6 B7 B8 101.8(7) . . . . ?
B1 B6 B7 B11 138.5(7) . . . . ?
B1 B6 B10 B4 -0.1(9) . . . . ?
B1 B6 B10 B5 37.2(6) . . . . ?
B1 B6 B10 B9 -63.3(8) . . . . ?
B1 B6 B10 B11 -99.4(7) . . . . ?
B1 B6 B11 I6 -145.1(6) . . . . ?
B1 B6 B11 B7 -36.6(6) . . . . ?
B1 B6 B11 B8 0.5(8) . . . . ?
B1 B6 B11 B9 65.9(8) . . . . ?
B1 B6 B11 B10 102.5(7) . . . . ?
B1 B7 B8 B2 -36.6(6) . . . . ?
B1 B7 B8 B3 1.9(9) . . . . ?
B1 B7 B8 B9 63.9(8) . . . . ?
B1 B7 B8 B11 100.9(7) . . . . ?
B1 B7 B11 I6 148.2(6) . . . . ?
B1 B7 B11 B6 37.4(6) . . . . ?
B1 B7 B11 B8 -101.6(7) . . . . ?
B1 B7 B11 B9 -63.5(8) . . . . ?
B1 B7 B11 B10 0.8(9) . . . . ?
B2 C1 B1 I1 -109.8(7) . . . . ?
B2 C1 B1 B5 143.1(6) . . . . ?
B2 C1 B1 B6 103.4(7) . . . . ?
B2 C1 B1 B7 41.0(6) . . . . ?
B2 C1 B3 I3 107.1(7) . . . . ?
B2 C1 B3 B4 -143.5(7) . . . . ?
B2 C1 B3 B8 -39.5(6) . . . . ?
B2 C1 B3 B9 -103.1(7) . . . . ?
B2 C1 B4 I4 143.4(6) . . . . ?
B2 C1 B4 B3 35.9(6) . . . . ?
B2 C1 B4 B5 -105.9(7) . . . . ?
B2 C1 B4 B9 -3.6(8) . . . . ?
B2 C1 B4 B10 -66.3(8) . . . . ?
B2 C1 B5 I5 -144.8(6) . . . . ?
B2 C1 B5 B1 -35.8(6) . . . . ?
B2 C1 B5 B4 106.6(7) . . . . ?
B2 C1 B5 B6 4.3(8) . . . . ?
B2 C1 B5 B10 66.7(8) . . . . ?
B2 B1 B5 I5 140.5(6) . . . . ?
B2 B1 B5 C1 32.1(6) . . . . ?
B2 B1 B5 B4 -1.3(8) . . . . ?
B2 B1 B5 B6 -101.9(7) . . . . ?
B2 B1 B5 B10 -65.1(8) . . . . ?
B2 B1 B6 B5 99.1(7) . . . . ?
B2 B1 B6 B7 -38.6(6) . . . . ?
B2 B1 B6 B10 62.1(8) . . . . ?
B2 B1 B6 B11 -2.0(8) . . . . ?
B2 B1 B7 B6 137.4(7) . . . . ?
B2 B1 B7 B8 36.5(6) . . . . ?
B2 B1 B7 B11 100.0(7) . . . . ?
B2 B3 B4 I4 -142.3(6) . . . . ?
B2 B3 B4 C1 -32.0(6) . . . . ?
B2 B3 B4 B5 1.7(8) . . . . ?
B2 B3 B4 B9 102.4(7) . . . . ?
B2 B3 B4 B10 64.9(8) . . . . ?
B2 B3 B8 B7 -38.6(6) . . . . ?
B2 B3 B8 B9 -138.8(7) . . . . ?
B2 B3 B8 B11 -101.6(7) . . . . ?
B2 B3 B9 B4 -100.3(7) . . . . ?
B2 B3 B9 B8 37.0(6) . . . . ?
B2 B3 B9 B10 -63.1(8) . . . . ?
B2 B3 B9 B11 0.2(8) . . . . ?
B2 B7 B8 B3 38.5(6) . . . . ?
B2 B7 B8 B9 100.5(7) . . . . ?
B2 B7 B8 B11 137.5(7) . . . . ?
B2 B7 B11 I6 -148.1(6) . . . . ?
B2 B7 B11 B6 101.1(7) . . . . ?
B2 B7 B11 B8 -37.9(6) . . . . ?
B2 B7 B11 B9 0.2(9) . . . . ?
B2 B7 B11 B10 64.5(8) . . . . ?
B2 B8 B9 B3 -36.9(6) . . . . ?
B2 B8 B9 B4 1.1(8) . . . . ?
B2 B8 B9 B10 64.0(8) . . . . ?
B2 B8 B9 B11 101.0(7) . . . . ?
B2 B8 B11 I6 146.9(6) . . . . ?
B2 B8 B11 B6 1.1(9) . . . . ?
B2 B8 B11 B7 38.3(6) . . . . ?
B2 B8 B11 B9 -100.3(7) . . . . ?
B2 B8 B11 B10 -62.6(8) . . . . ?
B3 C1 B1 I1 -147.7(6) . . . . ?
B3 C1 B1 B2 -37.9(6) . . . . ?
B3 C1 B1 B5 105.2(7) . . . . ?
B3 C1 B1 B6 65.5(8) . . . . ?
B3 C1 B1 B7 3.1(8) . . . . ?
B3 C1 B2 I2 -108.8(7) . . . . ?
B3 C1 B2 B1 141.1(6) . . . . ?
B3 C1 B2 B7 101.1(7) . . . . ?
B3 C1 B2 B8 39.7(6) . . . . ?
B3 C1 B4 I4 107.5(7) . . . . ?
B3 C1 B4 B5 -141.8(6) . . . . ?
B3 C1 B4 B9 -39.5(6) . . . . ?
B3 C1 B4 B10 -102.2(7) . . . . ?
B3 C1 B5 I5 145.1(6) . . . . ?
B3 C1 B5 B1 -105.9(7) . . . . ?
B3 C1 B5 B4 36.5(6) . . . . ?
B3 C1 B5 B6 -65.8(8) . . . . ?
B3 C1 B5 B10 -3.4(8) . . . . ?
B3 B2 B7 B1 101.7(7) . . . . ?
B3 B2 B7 B6 63.5(8) . . . . ?
B3 B2 B7 B8 -37.8(6) . . . . ?
B3 B2 B7 B11 0.0(9) . . . . ?
B3 B2 B8 B7 137.2(7) . . . . ?
B3 B2 B8 B9 36.1(6) . . . . ?
B3 B2 B8 B11 99.3(7) . . . . ?
B3 B4 B5 I5 -142.1(6) . . . . ?
B3 B4 B5 C1 -34.0(6) . . . . ?
B3 B4 B5 B1 -0.3(8) . . . . ?
B3 B4 B5 B6 63.1(8) . . . . ?
B3 B4 B5 B10 100.5(7) . . . . ?
B3 B4 B9 B8 -38.1(6) . . . . ?
B3 B4 B9 B10 -138.2(6) . . . . ?
B3 B4 B9 B11 -99.9(7) . . . . ?
B3 B4 B10 B5 -100.9(7) . . . . ?
B3 B4 B10 B6 -63.7(8) . . . . ?
B3 B4 B10 B9 37.0(6) . . . . ?
B3 B4 B10 B11 -0.9(8) . . . . ?
B3 B8 B9 B4 38.0(6) . . . . ?
B3 B8 B9 B10 100.9(6) . . . . ?
B3 B8 B9 B11 137.9(7) . . . . ?
B3 B8 B11 I6 -149.5(5) . . . . ?
B3 B8 B11 B6 64.7(8) . . . . ?
B3 B8 B11 B7 101.9(7) . . . . ?
B3 B8 B11 B9 -36.7(6) . . . . ?
B3 B8 B11 B10 1.0(9) . . . . ?
B3 B9 B10 B4 -37.2(6) . . . . ?
B3 B9 B10 B5 0.3(8) . . . . ?
B3 B9 B10 B6 63.6(8) . . . . ?
B3 B9 B10 B11 99.7(7) . . . . ?
B3 B9 B11 I6 146.9(6) . . . . ?
B3 B9 B11 B6 -64.7(8) . . . . ?
B3 B9 B11 B7 -0.2(9) . . . . ?
B3 B9 B11 B8 37.4(6) . . . . ?
B3 B9 B11 B10 -101.1(7) . . . . ?
B4 C1 B1 I1 143.6(6) . . . . ?
B4 C1 B1 B2 -106.6(7) . . . . ?
B4 C1 B1 B5 36.5(6) . . . . ?
B4 C1 B1 B6 -3.2(9) . . . . ?
B4 C1 B1 B7 -65.6(8) . . . . ?
B4 C1 B2 I2 -144.2(6) . . . . ?
B4 C1 B2 B1 105.7(7) . . . . ?
B4 C1 B2 B3 -35.4(6) . . . . ?
B4 C1 B2 B7 65.7(8) . . . . ?
B4 C1 B2 B8 4.3(9) . . . . ?
B4 C1 B3 I3 -109.4(7) . . . . ?
B4 C1 B3 B2 143.5(7) . . . . ?
B4 C1 B3 B8 104.0(7) . . . . ?
B4 C1 B3 B9 40.4(6) . . . . ?
B4 C1 B5 I5 108.6(6) . . . . ?
B4 C1 B5 B1 -142.5(6) . . . . ?
B4 C1 B5 B6 -102.3(6) . . . . ?
B4 C1 B5 B10 -39.9(6) . . . . ?
B4 B3 B8 B2 100.1(7) . . . . ?
B4 B3 B8 B7 61.4(8) . . . . ?
B4 B3 B8 B9 -38.8(6) . . . . ?
B4 B3 B8 B11 -1.5(8) . . . . ?
B4 B3 B9 B8 137.3(6) . . . . ?
B4 B3 B9 B10 37.2(6) . . . . ?
B4 B3 B9 B11 100.5(7) . . . . ?
B4 B5 B6 B1 -101.5(7) . . . . ?
B4 B5 B6 B7 -64.1(8) . . . . ?
B4 B5 B6 B10 37.5(6) . . . . ?
B4 B5 B6 B11 -1.5(8) . . . . ?
B4 B5 B10 B6 -138.3(7) . . . . ?
B4 B5 B10 B9 -37.4(6) . . . . ?
B4 B5 B10 B11 -100.0(7) . . . . ?
B4 B9 B10 B5 37.5(6) . . . . ?
B4 B9 B10 B6 100.8(6) . . . . ?
B4 B9 B10 B11 136.9(6) . . . . ?
B4 B9 B11 I6 -150.1(6) . . . . ?
B4 B9 B11 B6 -1.8(8) . . . . ?
B4 B9 B11 B7 62.7(8) . . . . ?
B4 B9 B11 B8 100.4(7) . . . . ?
B4 B9 B11 B10 -38.2(6) . . . . ?
B4 B10 B11 I6 149.5(5) . . . . ?
B4 B10 B11 B6 -101.4(7) . . . . ?
B4 B10 B11 B7 -64.4(8) . . . . ?
B4 B10 B11 B8 0.0(8) . . . . ?
B4 B10 B11 B9 38.0(6) . . . . ?
B5 C1 B1 I1 107.1(7) . . . . ?
B5 C1 B1 B2 -143.1(6) . . . . ?
B5 C1 B1 B6 -39.7(6) . . . . ?
B5 C1 B1 B7 -102.1(6) . . . . ?
B5 C1 B2 I2 145.9(6) . . . . ?
B5 C1 B2 B1 35.9(6) . . . . ?
B5 C1 B2 B3 -105.2(7) . . . . ?
B5 C1 B2 B7 -4.1(8) . . . . ?
B5 C1 B2 B8 -65.5(8) . . . . ?
B5 C1 B3 I3 -146.2(6) . . . . ?
B5 C1 B3 B2 106.7(7) . . . . ?
B5 C1 B3 B4 -36.8(6) . . . . ?
B5 C1 B3 B8 67.2(8) . . . . ?
B5 C1 B3 B9 3.6(8) . . . . ?
B5 C1 B4 I4 -110.7(7) . . . . ?
B5 C1 B4 B3 141.8(6) . . . . ?
B5 C1 B4 B9 102.3(6) . . . . ?
B5 C1 B4 B10 39.6(6) . . . . ?
B5 B1 B2 I2 -141.4(6) . . . . ?
B5 B1 B2 C1 -32.1(6) . . . . ?
B5 B1 B2 B3 2.3(9) . . . . ?
B5 B1 B2 B7 101.2(6) . . . . ?
B5 B1 B2 B8 65.5(8) . . . . ?
B5 B1 B6 B7 -137.7(7) . . . . ?
B5 B1 B6 B10 -37.0(6) . . . . ?
B5 B1 B6 B11 -101.1(7) . . . . ?
B5 B1 B7 B2 -99.9(7) . . . . ?
B5 B1 B7 B6 37.5(6) . . . . ?
B5 B1 B7 B8 -63.4(8) . . . . ?
B5 B1 B7 B11 0.2(9) . . . . ?
B5 B4 B9 B3 100.8(7) . . . . ?
B5 B4 B9 B8 62.7(8) . . . . ?
B5 B4 B9 B10 -37.5(6) . . . . ?
B5 B4 B9 B11 0.9(8) . . . . ?
B5 B4 B10 B6 37.3(6) . . . . ?
B5 B4 B10 B9 138.0(6) . . . . ?
B5 B4 B10 B11 100.1(6) . . . . ?
B5 B6 B7 B1 -38.0(6) . . . . ?
B5 B6 B7 B2 0.2(8) . . . . ?
B5 B6 B7 B8 63.8(8) . . . . ?
B5 B6 B7 B11 100.4(7) . . . . ?
B5 B6 B10 B4 -37.3(6) . . . . ?
B5 B6 B10 B9 -100.5(6) . . . . ?
B5 B6 B10 B11 -136.6(7) . . . . ?
B5 B6 B11 I6 151.0(5) . . . . ?
B5 B6 B11 B7 -100.5(7) . . . . ?
B5 B6 B11 B8 -63.3(8) . . . . ?
B5 B6 B11 B9 2.0(9) . . . . ?
B5 B6 B11 B10 38.7(6) . . . . ?
B5 B10 B11 I6 -147.5(6) . . . . ?
B5 B10 B11 B6 -38.4(6) . . . . ?
B5 B10 B11 B7 -1.4(9) . . . . ?
B5 B10 B11 B8 63.0(8) . . . . ?
B5 B10 B11 B9 101.1(6) . . . . ?
B6 B1 B2 I2 155.8(6) . . . . ?
B6 B1 B2 C1 -95.0(7) . . . . ?
B6 B1 B2 B3 -60.5(8) . . . . ?
B6 B1 B2 B7 38.4(6) . . . . ?
B6 B1 B2 B8 2.7(9) . . . . ?
B6 B1 B5 I5 -117.6(7) . . . . ?
B6 B1 B5 C1 134.0(6) . . . . ?
B6 B1 B5 B4 100.7(7) . . . . ?
B6 B1 B5 B10 36.8(6) . . . . ?
B6 B1 B7 B2 -137.4(7) . . . . ?
B6 B1 B7 B8 -100.9(7) . . . . ?
B6 B1 B7 B11 -37.4(6) . . . . ?
B6 B5 B10 B4 138.3(7) . . . . ?
B6 B5 B10 B9 100.8(7) . . . . ?
B6 B5 B10 B11 38.2(6) . . . . ?
B6 B7 B8 B2 -100.7(7) . . . . ?
B6 B7 B8 B3 -62.2(8) . . . . ?
B6 B7 B8 B9 -0.1(9) . . . . ?
B6 B7 B8 B11 36.8(6) . . . . ?
B6 B7 B11 I6 110.7(7) . . . . ?
B6 B7 B11 B8 -139.0(7) . . . . ?
B6 B7 B11 B9 -101.0(7) . . . . ?
B6 B7 B11 B10 -36.6(6) . . . . ?
B6 B10 B11 I6 -109.1(7) . . . . ?
B6 B10 B11 B7 37.0(6) . . . . ?
B6 B10 B11 B8 101.4(7) . . . . ?
B6 B10 B11 B9 139.5(6) . . . . ?
B7 B1 B2 I2 117.4(7) . . . . ?
B7 B1 B2 C1 -133.3(6) . . . . ?
B7 B1 B2 B3 -98.8(7) . . . . ?
B7 B1 B2 B8 -35.7(6) . . . . ?
B7 B1 B5 I5 -155.4(6) . . . . ?
B7 B1 B5 C1 96.1(7) . . . . ?
B7 B1 B5 B4 62.8(8) . . . . ?
B7 B1 B5 B6 -37.9(6) . . . . ?
B7 B1 B5 B10 -1.1(8) . . . . ?
B7 B1 B6 B5 137.7(7) . . . . ?
B7 B1 B6 B10 100.7(7) . . . . ?
B7 B1 B6 B11 36.6(6) . . . . ?
B7 B2 B3 I3 150.3(6) . . . . ?
B7 B2 B3 C1 -96.9(7) . . . . ?
B7 B2 B3 B4 -64.6(8) . . . . ?
B7 B2 B3 B8 37.5(6) . . . . ?
B7 B2 B3 B9 -0.1(9) . . . . ?
B7 B2 B8 B3 -137.2(7) . . . . ?
B7 B2 B8 B9 -101.1(7) . . . . ?
B7 B2 B8 B11 -37.9(6) . . . . ?
B7 B6 B10 B4 62.9(8) . . . . ?
B7 B6 B10 B5 100.2(7) . . . . ?
B7 B6 B10 B9 -0.3(8) . . . . ?
B7 B6 B10 B11 -36.4(6) . . . . ?
B7 B6 B11 I6 -108.5(7) . . . . ?
B7 B6 B11 B8 37.1(6) . . . . ?
B7 B6 B11 B9 102.5(7) . . . . ?
B7 B6 B11 B10 139.1(7) . . . . ?
B7 B8 B9 B3 -101.0(7) . . . . ?
B7 B8 B9 B4 -63.0(8) . . . . ?
B7 B8 B9 B10 -0.1(8) . . . . ?
B7 B8 B9 B11 36.9(6) . . . . ?
B7 B8 B11 I6 108.6(6) . . . . ?
B7 B8 B11 B6 -37.2(6) . . . . ?
B7 B8 B11 B9 -138.6(7) . . . . ?
B7 B8 B11 B10 -100.9(7) . . . . ?
B8 B2 B3 I3 112.7(7) . . . . ?
B8 B2 B3 C1 -134.5(6) . . . . ?
B8 B2 B3 B4 -102.1(7) . . . . ?
B8 B2 B3 B9 -37.7(6) . . . . ?
B8 B2 B7 B1 139.5(7) . . . . ?
B8 B2 B7 B6 101.3(7) . . . . ?
B8 B2 B7 B11 37.8(6) . . . . ?
B8 B3 B4 I4 154.4(6) . . . . ?
B8 B3 B4 C1 -95.4(7) . . . . ?
B8 B3 B4 B5 -61.7(8) . . . . ?
B8 B3 B4 B9 39.0(6) . . . . ?
B8 B3 B4 B10 1.5(8) . . . . ?
B8 B3 B9 B4 -137.3(6) . . . . ?
B8 B3 B9 B10 -100.1(7) . . . . ?
B8 B3 B9 B11 -36.8(6) . . . . ?
B8 B7 B11 I6 -110.2(7) . . . . ?
B8 B7 B11 B6 139.0(7) . . . . ?
B8 B7 B11 B9 38.1(6) . . . . ?
B8 B7 B11 B10 102.4(7) . . . . ?
B8 B9 B10 B4 -100.6(6) . . . . ?
B8 B9 B10 B5 -63.1(7) . . . . ?
B8 B9 B10 B6 0.2(8) . . . . ?
B8 B9 B10 B11 36.3(6) . . . . ?
B8 B9 B11 I6 109.5(7) . . . . ?
B8 B9 B11 B6 -102.2(7) . . . . ?
B8 B9 B11 B7 -37.7(6) . . . . ?
B8 B9 B11 B10 -138.5(6) . . . . ?
B9 B3 B4 I4 115.4(6) . . . . ?
B9 B3 B4 C1 -134.4(6) . . . . ?
B9 B3 B4 B5 -100.6(7) . . . . ?
B9 B3 B4 B10 -37.5(6) . . . . ?
B9 B3 B8 B2 138.8(7) . . . . ?
B9 B3 B8 B7 100.2(7) . . . . ?
B9 B3 B8 B11 37.3(6) . . . . ?
B9 B4 B5 I5 155.1(5) . . . . ?
B9 B4 B5 C1 -96.7(7) . . . . ?
B9 B4 B5 B1 -63.0(8) . . . . ?
B9 B4 B5 B6 0.4(8) . . . . ?
B9 B4 B5 B10 37.8(6) . . . . ?
B9 B4 B10 B5 -138.0(6) . . . . ?
B9 B4 B10 B6 -100.7(7) . . . . ?
B9 B4 B10 B11 -37.9(6) . . . . ?
B9 B8 B11 I6 -112.8(6) . . . . ?
B9 B8 B11 B6 101.4(7) . . . . ?
B9 B8 B11 B7 138.6(7) . . . . ?
B9 B8 B11 B10 37.7(6) . . . . ?
B9 B10 B11 I6 111.5(7) . . . . ?
B9 B10 B11 B6 -139.5(6) . . . . ?
B9 B10 B11 B7 -102.5(7) . . . . ?
B9 B10 B11 B8 -38.1(6) . . . . ?
B10 B4 B5 I5 117.4(6) . . . . ?
B10 B4 B5 C1 -134.5(6) . . . . ?
B10 B4 B5 B1 -100.8(7) . . . . ?
B10 B4 B5 B6 -37.4(6) . . . . ?
B10 B4 B9 B3 138.2(6) . . . . ?
B10 B4 B9 B8 100.2(7) . . . . ?
B10 B4 B9 B11 38.3(6) . . . . ?
B10 B5 B6 B1 -138.9(7) . . . . ?
B10 B5 B6 B7 -101.5(7) . . . . ?
B10 B5 B6 B11 -38.9(6) . . . . ?
B10 B6 B7 B1 -101.5(7) . . . . ?
B10 B6 B7 B2 -63.3(8) . . . . ?
B10 B6 B7 B8 0.3(9) . . . . ?
B10 B6 B7 B11 36.9(6) . . . . ?
B10 B6 B11 I6 112.4(7) . . . . ?
B10 B6 B11 B7 -139.1(7) . . . . ?
B10 B6 B11 B8 -102.0(7) . . . . ?
B10 B6 B11 B9 -36.6(6) . . . . ?
B10 B9 B11 I6 -112.0(7) . . . . ?
B10 B9 B11 B6 36.4(6) . . . . ?
B10 B9 B11 B7 100.9(7) . . . . ?
B10 B9 B11 B8 138.5(6) . . . . ?
B11 B6 B7 B1 -138.5(7) . . . . ?
B11 B6 B7 B2 -100.3(7) . . . . ?
B11 B6 B7 B8 -36.7(6) . . . . ?
B11 B6 B10 B4 99.3(7) . . . . ?
B11 B6 B10 B5 136.6(7) . . . . ?
B11 B6 B10 B9 36.1(6) . . . . ?
B11 B7 B8 B2 -137.5(7) . . . . ?
B11 B7 B8 B3 -99.0(7) . . . . ?
B11 B7 B8 B9 -37.0(6) . . . . ?
B11 B8 B9 B3 -137.9(7) . . . . ?
B11 B8 B9 B4 -99.9(7) . . . . ?
B11 B8 B9 B10 -37.0(6) . . . . ?
B11 B9 B10 B4 -136.9(6) . . . . ?
B11 B9 B10 B5 -99.4(7) . . . . ?
B11 B9 B10 B6 -36.1(6) . . . . ?
C2 N1 C4 C5 -60(2) . . . . ?
C2 N1 C6 C7 171.2(19) . . . . ?
C2 N1 C8 C9 52(2) . . . . ?
C4 N1 C2 C3 -65(2) . . . . ?
C4 N1 C6 C7 48(2) . . . . ?
C4 N1 C8 C9 174.0(17) . . . . ?
C6 N1 C2 C3 172(2) . . . . ?
C6 N1 C4 C5 60(2) . . . . ?
C6 N1 C8 C9 -66.0(19) . . . . ?
C8 N1 C2 C3 53(2) . . . . ?
C8 N1 C4 C5 176.9(17) . . . . ?
C8 N1 C6 C7 -67(2) . . . . ?
C2A N1A C4A C5A -59(3) . . . . ?
C2A N1A C6A C7A 178(2) . . . . ?
C2A N1A C8A C9A 62(3) . . . . ?
C4A N1A C2A C3A -56(2) . . . . ?
C4A N1A C6A C7A 56(2) . . . . ?
C4A N1A C8A C9A -177(2) . . . . ?
C6A N1A C2A C3A -179(2) . . . . ?
C6A N1A C4A C5A 61(2) . . . . ?
C6A N1A C8A C9A -57(3) . . . . ?
C8A N1A C2A C3A 62(2) . . . . ?
C8A N1A C4A C5A 179(2) . . . . ?
C8A N1A C6A C7A -59(2) . . . . ?
